data_7006935
loop_
_publ_author_name
'Squires, Clare'
'Baxter, Christopher W.'
'Campbell, John'
'Lindoy, Leonard F.'
'McNab, Hamish'
'Parkin, Andrew'
'Parsons, Simon'
'Tasker, Peter A.'
'Wei, Gang'
'White, David J.'

_publ_section_title
;
 Design of base metal extractants. Part 1. Inter-ligand hydrogen
 bonding in the assembly of pseudo-macrocyclic
 bis(aminosulfonamidato)M(II) complexes.
;
_journal_issue 16
_journal_name_full 'Dalton transactions (Cambridge, England : 2003)'
_journal_page_first 2026
_journal_page_last 2034
_journal_paper_doi 10.1039/b515650p
_journal_year 2006
_chemical_formula_moiety 'C10 H16 N2 O2 S'
_chemical_formula_sum 'C10 H16 N2 O2 S'
_chemical_formula_weight 228.31
_chemical_name_systematic
;
?
;
_space_group_IT_number 14
_symmetry_cell_setting monoclinic
_symmetry_space_group_name_Hall '-P 2ybc'
_symmetry_space_group_name_H-M 'P 1 21/c 1'
_atom_sites_solution_hydrogens mixed
_atom_sites_solution_primary direct
_atom_sites_solution_secondary difmap
_audit_creation_method SHELXL-97
_cell_angle_alpha 90.00
_cell_angle_beta 108.5310(10)
_cell_angle_gamma 90.00
_cell_formula_units_Z 4
_cell_length_a 11.9460(8)
_cell_length_b 7.8174(5)
_cell_length_c 13.1025(9)
_cell_measurement_reflns_used 4625
_cell_measurement_temperature 150(2)
_cell_measurement_theta_max 26.5
_cell_measurement_theta_min 2.5
_cell_volume 1160.16(13)
_computing_cell_refinement 'Bruker SMART'
_computing_data_collection 'Bruker SMART'
_computing_data_reduction 'Bruker SHELXTL'
_computing_molecular_graphics 'Bruker SHELXTL'
_computing_publication_material 'Bruker SHELXTL'
_computing_structure_refinement 'SHELXL-97 (Sheldrick, 1997)'
_computing_structure_solution 'SHELXS-97 (Sheldrick, 1990)'
_diffrn_ambient_temperature 150(2)
_diffrn_measured_fraction_theta_full 0.997
_diffrn_measured_fraction_theta_max 0.997
_diffrn_measurement_device_type 'CCD area detector'
_diffrn_measurement_method 'phi and omega scans'
_diffrn_radiation_monochromator graphite
_diffrn_radiation_source 'fine-focus sealed tube'
_diffrn_radiation_type MoK\a
_diffrn_radiation_wavelength 0.71073
_diffrn_reflns_av_R_equivalents 0.0162
_diffrn_reflns_av_sigmaI/netI 0.0235
_diffrn_reflns_limit_h_max 12
_diffrn_reflns_limit_h_min -14
_diffrn_reflns_limit_k_max 6
_diffrn_reflns_limit_k_min -9
_diffrn_reflns_limit_l_max 16
_diffrn_reflns_limit_l_min -15
_diffrn_reflns_number 6299
_diffrn_reflns_theta_full 26.40
_diffrn_reflns_theta_max 26.40
_diffrn_reflns_theta_min 1.80
_exptl_absorpt_coefficient_mu 0.262
_exptl_absorpt_correction_T_max 0.928
_exptl_absorpt_correction_T_min 0.753
_exptl_absorpt_correction_type multi-scan
_exptl_absorpt_process_details SADABS
_exptl_crystal_colour Colourless
_exptl_crystal_density_diffrn 1.307
_exptl_crystal_density_method 'not measured'
_exptl_crystal_description block
_exptl_crystal_F_000 488
_exptl_crystal_size_max 0.50
_exptl_crystal_size_mid 0.40
_exptl_crystal_size_min 0.27
_refine_diff_density_max 0.424
_refine_diff_density_min -0.298
_refine_diff_density_rms 0.052
_refine_ls_extinction_coef 0
_refine_ls_extinction_method none
_refine_ls_goodness_of_fit_ref 0.988
_refine_ls_hydrogen_treatment mixed
_refine_ls_matrix_type full
_refine_ls_number_parameters 149
_refine_ls_number_reflns 2371
_refine_ls_number_restraints 0
_refine_ls_restrained_S_all 0.988
_refine_ls_R_factor_all 0.0379
_refine_ls_R_factor_gt 0.0342
_refine_ls_shift/su_max 0.000
_refine_ls_shift/su_mean 0.000
_refine_ls_structure_factor_coef Fsqd
_refine_ls_weighting_details 'calc w=1/[\s^2^(Fo^2^)+(0.0659P)^2^+0.0000P] where P=(Fo^2^+2Fc^2^)/3'
_refine_ls_weighting_scheme calc
_refine_ls_wR_factor_gt 0.0936
_refine_ls_wR_factor_ref 0.0950
_reflns_number_gt 2002
_reflns_number_total 2371
_reflns_threshold_expression >2sigma(I)
_cod_data_source_file b515650p.txt
_cod_data_source_block 5
_cod_depositor_comments
;
The following automatic conversions were performed:
'_symmetry_cell_setting' value 'Monoclinic' changed to 'monoclinic'
according to '/home/saulius/struct/CIF-dictionaries/cif_core.dic'
dictionary named 'cif_core.dic' version 2.4.1 from 2010-06-29.

Automatic conversion script
Id: cif_fix_enum 1527 2010-12-29 10:47:43Z saulius 
;
_cod_original_sg_symbol_H-M P2(1)/c
_cod_database_code 7006935

loop_
_symmetry_equiv_pos_as_xyz
'x, y, z'
'-x, y+1/2, -z+1/2'
'-x, -y, -z'
'x, -y-1/2, z-1/2'

loop_
_atom_site_label
_atom_site_type_symbol
_atom_site_fract_x
_atom_site_fract_y
_atom_site_fract_z
_atom_site_U_iso_or_equiv
_atom_site_adp_type
_atom_site_occupancy
_atom_site_symmetry_multiplicity
_atom_site_calc_flag
_atom_site_refinement_flags
_atom_site_disorder_assembly
_atom_site_disorder_group
C1A C 0.85733(12) 0.21572(17) 0.26856(11) 0.0223(3) Uani 1 1 d . . .
S2A S 0.72445(3) 0.22600(5) 0.15976(3) 0.02438(14) Uani 1 1 d . . .
O1A O 0.66033(9) 0.37153(13) 0.17758(9) 0.0340(3) Uani 1 1 d . . .
O2A O 0.75438(10) 0.21641(14) 0.06215(9) 0.0335(3) Uani 1 1 d . . .
N3A N 0.64728(10) 0.06009(15) 0.16614(10) 0.0237(3) Uani 1 1 d . . .
H3A H 0.6245(15) 0.064(2) 0.2294(14) 0.042(5) Uiso 1 1 d . . .
C4A C 0.68744(12) -0.10838(19) 0.14093(11) 0.0270(3) Uani 1 1 d . . .
H4A1 H 0.7442 -0.1575 0.2068 0.032 Uiso 1 1 calc R . .
H4A2 H 0.7286 -0.0943 0.0867 0.032 Uiso 1 1 calc R . .
C5A C 0.58430(13) -0.22973(18) 0.09788(11) 0.0259(3) Uani 1 1 d . . .
H5A1 H 0.6131 -0.3373 0.0751 0.031 Uiso 1 1 calc R . .
H5A2 H 0.5266 -0.1779 0.0336 0.031 Uiso 1 1 calc R . .
C6A C 0.52214(14) -0.27160(18) 0.17985(12) 0.0271(3) Uani 1 1 d . . .
H6A1 H 0.5821 -0.3095 0.2473 0.033 Uiso 1 1 calc R . .
H6A2 H 0.4858 -0.1655 0.1961 0.033 Uiso 1 1 calc R . .
N7A N 0.43045(11) -0.40359(17) 0.14609(10) 0.0273(3) Uani 1 1 d . . .
H7AA H 0.4634(14) -0.502(3) 0.1245(13) 0.035(4) Uiso 1 1 d . . .
H7BA H 0.3760(15) -0.373(2) 0.0876(14) 0.035(5) Uiso 1 1 d . . .
C8A C 0.86221(14) 0.2929(2) 0.36498(12) 0.0298(3) Uani 1 1 d . . .
H8A H 0.7967 0.3563 0.3708 0.036 Uiso 1 1 calc R . .
C9A C 0.96316(14) 0.2769(2) 0.45269(13) 0.0338(4) Uani 1 1 d . . .
H9A H 0.9660 0.3288 0.5190 0.041 Uiso 1 1 calc R . .
C10A C 1.06050(13) 0.1865(2) 0.44572(12) 0.0289(3) Uani 1 1 d . . .
C11A C 1.05384(13) 0.1107(2) 0.34805(12) 0.0303(3) Uani 1 1 d . . .
H11A H 1.1197 0.0484 0.3418 0.036 Uiso 1 1 calc R . .
C12A C 0.95306(12) 0.12420(19) 0.25971(11) 0.0271(3) Uani 1 1 d . . .
H12A H 0.9496 0.0711 0.1935 0.033 Uiso 1 1 calc R . .
C13A C 1.16862(14) 0.1670(3) 0.54286(13) 0.0418(4) Uani 1 1 d . . .
H13A H 1.1872 0.2769 0.5805 0.063 Uiso 1 1 calc R . .
H13B H 1.2354 0.1304 0.5199 0.063 Uiso 1 1 calc R . .
H13C H 1.1536 0.0810 0.5914 0.063 Uiso 1 1 calc R . .

loop_
_atom_site_aniso_label
_atom_site_aniso_U_11
_atom_site_aniso_U_22
_atom_site_aniso_U_33
_atom_site_aniso_U_23
_atom_site_aniso_U_13
_atom_site_aniso_U_12
C1A 0.0236(7) 0.0203(7) 0.0233(7) 0.0038(5) 0.0081(6) -0.0022(5)
S2A 0.0243(2) 0.0240(2) 0.0250(2) 0.00604(13) 0.00804(15) 0.00029(13)
O1A 0.0300(6) 0.0235(6) 0.0465(6) 0.0073(5) 0.0094(5) 0.0036(4)
O2A 0.0317(6) 0.0450(7) 0.0242(5) 0.0090(5) 0.0096(5) -0.0036(5)
N3A 0.0248(6) 0.0231(6) 0.0259(6) -0.0007(5) 0.0119(5) -0.0008(5)
C4A 0.0281(7) 0.0255(8) 0.0297(7) -0.0020(6) 0.0126(6) 0.0011(6)
C5A 0.0307(8) 0.0250(7) 0.0237(7) -0.0012(6) 0.0109(6) -0.0003(6)
C6A 0.0325(8) 0.0256(8) 0.0256(7) -0.0022(6) 0.0126(6) -0.0037(6)
N7A 0.0296(7) 0.0248(7) 0.0271(7) 0.0004(5) 0.0087(6) -0.0010(5)
C8A 0.0284(8) 0.0327(9) 0.0315(8) -0.0044(6) 0.0138(6) 0.0005(6)
C9A 0.0362(9) 0.0415(10) 0.0258(7) -0.0074(7) 0.0128(7) -0.0058(7)
C10A 0.0292(8) 0.0298(8) 0.0271(7) 0.0068(6) 0.0080(6) -0.0057(6)
C11A 0.0282(7) 0.0285(8) 0.0345(8) 0.0025(6) 0.0106(6) 0.0050(6)
C12A 0.0306(7) 0.0265(8) 0.0263(7) -0.0018(6) 0.0118(6) 0.0017(6)
C13A 0.0362(9) 0.0523(11) 0.0315(8) 0.0094(8) 0.0030(7) -0.0064(8)

loop_
_atom_type_symbol
_atom_type_description
_atom_type_scat_dispersion_real
_atom_type_scat_dispersion_imag
_atom_type_scat_source
C C 0.0033 0.0016 'International Tables Vol C Tables 4.2.6.8 and 6.1.1.4'
H H 0.0000 0.0000 'International Tables Vol C Tables 4.2.6.8 and 6.1.1.4'
N N 0.0061 0.0033 'International Tables Vol C Tables 4.2.6.8 and 6.1.1.4'
O O 0.0106 0.0060 'International Tables Vol C Tables 4.2.6.8 and 6.1.1.4'
S S 0.1246 0.1234 'International Tables Vol C Tables 4.2.6.8 and 6.1.1.4'

loop_
_geom_angle_atom_site_label_1
_geom_angle_atom_site_label_2
_geom_angle_atom_site_label_3
_geom_angle
_geom_angle_site_symmetry_1
_geom_angle_site_symmetry_3
_geom_angle_publ_flag
C8A C1A C12A 120.34(13) . . ?
C8A C1A S2A 118.89(11) . . ?
C12A C1A S2A 120.68(11) . . ?
O1A S2A O2A 118.99(7) . . ?
O1A S2A N3A 106.68(6) . . ?
O2A S2A N3A 108.26(6) . . ?
O1A S2A C1A 107.14(7) . . ?
O2A S2A C1A 107.59(7) . . ?
N3A S2A C1A 107.71(6) . . ?
C4A N3A S2A 118.41(9) . . ?
C4A N3A H3A 115.5(11) . . ?
S2A N3A H3A 110.1(11) . . ?
N3A C4A C5A 111.02(11) . . ?
N3A C4A H4A1 109.4 . . ?
C5A C4A H4A1 109.4 . . ?
N3A C4A H4A2 109.4 . . ?
C5A C4A H4A2 109.4 . . ?
H4A1 C4A H4A2 108.0 . . ?
C4A C5A C6A 113.16(12) . . ?
C4A C5A H5A1 108.9 . . ?
C6A C5A H5A1 108.9 . . ?
C4A C5A H5A2 108.9 . . ?
C6A C5A H5A2 108.9 . . ?
H5A1 C5A H5A2 107.8 . . ?
N7A C6A C5A 115.04(12) . . ?
N7A C6A H6A1 108.5 . . ?
C5A C6A H6A1 108.5 . . ?
N7A C6A H6A2 108.5 . . ?
C5A C6A H6A2 108.5 . . ?
H6A1 C6A H6A2 107.5 . . ?
C6A N7A H7AA 108.5(10) . . ?
C6A N7A H7BA 110.5(12) . . ?
H7AA N7A H7BA 103.1(15) . . ?
C9A C8A C1A 119.48(14) . . ?
C9A C8A H8A 120.3 . . ?
C1A C8A H8A 120.3 . . ?
C8A C9A C10A 121.27(14) . . ?
C8A C9A H9A 119.4 . . ?
C10A C9A H9A 119.4 . . ?
C9A C10A C11A 118.28(14) . . ?
C9A C10A C13A 120.48(15) . . ?
C11A C10A C13A 121.21(15) . . ?
C12A C11A C10A 121.19(14) . . ?
C12A C11A H11A 119.4 . . ?
C10A C11A H11A 119.4 . . ?
C11A C12A C1A 119.45(13) . . ?
C11A C12A H12A 120.3 . . ?
C1A C12A H12A 120.3 . . ?
C10A C13A H13A 109.5 . . ?
C10A C13A H13B 109.5 . . ?
H13A C13A H13B 109.5 . . ?
C10A C13A H13C 109.5 . . ?
H13A C13A H13C 109.5 . . ?
H13B C13A H13C 109.5 . . ?

loop_
_geom_bond_atom_site_label_1
_geom_bond_atom_site_label_2
_geom_bond_distance
_geom_bond_site_symmetry_2
_geom_bond_publ_flag
C1A C8A 1.384(2) . ?
C1A C12A 1.385(2) . ?
C1A S2A 1.7663(14) . ?
S2A O1A 1.4315(11) . ?
S2A O2A 1.4353(11) . ?
S2A N3A 1.6087(12) . ?
N3A C4A 1.4747(18) . ?
N3A H3A 0.951(18) . ?
C4A C5A 1.515(2) . ?
C4A H4A1 0.9900 . ?
C4A H4A2 0.9900 . ?
C5A C6A 1.523(2) . ?
C5A H5A1 0.9900 . ?
C5A H5A2 0.9900 . ?
C6A N7A 1.4670(18) . ?
C6A H6A1 0.9900 . ?
C6A H6A2 0.9900 . ?
N7A H7AA 0.945(19) . ?
N7A H7BA 0.867(18) . ?
C8A C9A 1.382(2) . ?
C8A H8A 0.9500 . ?
C9A C10A 1.388(2) . ?
C9A H9A 0.9500 . ?
C10A C11A 1.389(2) . ?
C10A C13A 1.505(2) . ?
C11A C12A 1.384(2) . ?
C11A H11A 0.9500 . ?
C12A H12A 0.9500 . ?
C13A H13A 0.9800 . ?
C13A H13B 0.9800 . ?
C13A H13C 0.9800 . ?

loop_
_cod_related_entry_id
_cod_related_entry_database
_cod_related_entry_code
1 ChemSpider 13549794
